data_2218476
loop_
_publ_author_name
'Khan, Hizbullah'
'Badshah, Amin'
'Shaheen, Farkhanda'
'Gieck, Christine'
'Qureshi, Rizwana Aleem'

_publ_section_title
;
 1-Methyl-1<i>H</i>-benzimidazole-2(3<i>H</i>)-thione
;
_journal_coeditor_code LX2055
_journal_issue 6
_journal_name_full 'Acta Crystallographica Section E'
_journal_page_first o1141
_journal_paper_doi 10.1107/S1600536808015043
_journal_volume 64
_journal_year 2008
_chemical_formula_iupac 'C8 H8 N2 S'
_chemical_formula_moiety 'C8 H8 N2 S'
_chemical_formula_sum 'C8 H8 N2 S'
_chemical_formula_weight 164.22
_chemical_melting_point 402
_chemical_name_systematic
;
1-Methyl-1H-benzimidazole-2(3H)-thione
;
_space_group_IT_number 14
_symmetry_cell_setting monoclinic
_symmetry_space_group_name_Hall '-P 2yn'
_symmetry_space_group_name_H-M 'P 1 21/n 1'
_atom_sites_solution_hydrogens geom
_atom_sites_solution_primary direct
_atom_sites_solution_secondary difmap
_audit_creation_method SHELXL-97
_cell_angle_alpha 90.00
_cell_angle_beta 94.05(3)
_cell_angle_gamma 90.00
_cell_formula_units_Z 4
_cell_length_a 9.997(4)
_cell_length_b 5.8140(7)
_cell_length_c 13.703(4)
_cell_measurement_reflns_used 5701
_cell_measurement_temperature 293(2)
_cell_measurement_theta_max 23.0823
_cell_measurement_theta_min 3.7315
_cell_volume 794.5(4)
_computing_cell_refinement 'CrysAlis RED (Oxford Diffraction, 2004)'
_computing_data_collection 'CrysAlis CCD (Oxford Diffraction, 2004)'
_computing_data_reduction 'CrysAlis RED (Oxford Diffraction, 2004)'
_computing_molecular_graphics 'PLATON (Spek, 2003)'
_computing_publication_material 'PLATON (Spek, 2003)'
_computing_structure_refinement 'SHELXL97 (Sheldrick, 2008)'
_computing_structure_solution 'SHELXS97 (Sheldrick, 2008)'
_diffrn_ambient_temperature 293(2)
_diffrn_detector_area_resol_mean 10.0
_diffrn_measured_fraction_theta_full 0.861
_diffrn_measured_fraction_theta_max 0.861
_diffrn_measurement_device_type 'Oxford Diffraction Xcalibur2 CCD'
_diffrn_measurement_method \w
_diffrn_radiation_monochromator graphite
_diffrn_radiation_source 'Enhance (Mo) X-ray Source'
_diffrn_radiation_type MoK\a
_diffrn_radiation_wavelength 0.71073
_diffrn_reflns_av_R_equivalents 0.0228
_diffrn_reflns_av_sigmaI/netI 0.0095
_diffrn_reflns_limit_h_max 11
_diffrn_reflns_limit_h_min -10
_diffrn_reflns_limit_k_max 6
_diffrn_reflns_limit_k_min -6
_diffrn_reflns_limit_l_max 14
_diffrn_reflns_limit_l_min -14
_diffrn_reflns_number 7237
_diffrn_reflns_theta_full 23.08
_diffrn_reflns_theta_max 23.08
_diffrn_reflns_theta_min 3.81
_diffrn_standards_number 0
_exptl_absorpt_coefficient_mu 0.336
_exptl_absorpt_correction_T_max 0.967
_exptl_absorpt_correction_T_min 0.929
_exptl_absorpt_correction_type analytical
_exptl_absorpt_process_details '(CrysAlis RED; Oxford Diffraction; 2004; Clark & Reid, 1995)'
_exptl_crystal_colour Colourless
_exptl_crystal_density_diffrn 1.373
_exptl_crystal_density_method 'not measured'
_exptl_crystal_description Block
_exptl_crystal_F_000 344
_exptl_crystal_size_max 0.20
_exptl_crystal_size_mid 0.10
_exptl_crystal_size_min 0.02
_refine_diff_density_max 0.205
_refine_diff_density_min -0.194
_refine_ls_extinction_method none
_refine_ls_goodness_of_fit_ref 1.091
_refine_ls_hydrogen_treatment constr
_refine_ls_matrix_type full
_refine_ls_number_parameters 101
_refine_ls_number_reflns 962
_refine_ls_number_restraints 0
_refine_ls_restrained_S_all 1.091
_refine_ls_R_factor_all 0.0334
_refine_ls_R_factor_gt 0.0285
_refine_ls_shift/su_max 0.001
_refine_ls_shift/su_mean 0.000
_refine_ls_structure_factor_coef Fsqd
_refine_ls_weighting_details 'calc w=1/[\s^2^(Fo^2^)+(0.0353P)^2^+0.4983P] where P=(Fo^2^+2Fc^2^)/3'
_refine_ls_weighting_scheme calc
_refine_ls_wR_factor_gt 0.0736
_refine_ls_wR_factor_ref 0.0775
_reflns_number_gt 855
_reflns_number_total 962
_reflns_threshold_expression I>2\s(I)
_cod_data_source_file lx2055.cif
_cod_data_source_block I
_cod_original_sg_symbol_Hall -P_2yn
_cod_original_sg_symbol_H-M 'P 21/n'
_cod_database_code 2218476
_cod_database_fobs_code 2218476

loop_
_symmetry_equiv_pos_as_xyz
'x, y, z'
'-x+1/2, y+1/2, -z+1/2'
'-x, -y, -z'
'x-1/2, -y-1/2, z-1/2'

loop_
_atom_site_type_symbol
_atom_site_label
_atom_site_fract_x
_atom_site_fract_y
_atom_site_fract_z
_atom_site_U_iso_or_equiv
_atom_site_adp_type
_atom_site_calc_flag
_atom_site_refinement_flags
_atom_site_occupancy
S S 0.73449(6) 0.62833(10) 0.62836(4) 0.0475(3) Uani d . 1
N N1 0.52959(17) 0.3736(3) 0.69273(12) 0.0345(5) Uani d . 1
N N2 0.57646(17) 0.6789(3) 0.78071(12) 0.0380(5) Uani d . 1
H H2 0.6119 0.8071 0.8004 0.046 Uiso calc R 1
C C1 0.6119(2) 0.5599(4) 0.70145(15) 0.0359(6) Uani d . 1
C C2 0.4462(2) 0.3690(3) 0.77058(15) 0.0323(5) Uani d . 1
C C3 0.3528(2) 0.2095(4) 0.79703(16) 0.0399(6) Uani d . 1
H H3 0.3342 0.0773 0.7603 0.048 Uiso calc R 1
C C4 0.2882(2) 0.2566(4) 0.88107(17) 0.0461(6) Uani d . 1
H H4 0.2255 0.1524 0.9017 0.055 Uiso calc R 1
C C5 0.3145(2) 0.4548(4) 0.93499(17) 0.0466(6) Uani d . 1
H H5 0.2684 0.4812 0.9906 0.056 Uiso calc R 1
C C6 0.4079(2) 0.6150(4) 0.90824(16) 0.0412(6) Uani d . 1
H H6 0.4246 0.7492 0.9440 0.049 Uiso calc R 1
C C7 0.4752(2) 0.5656(4) 0.82572(15) 0.0330(5) Uani d . 1
C C8 0.5331(3) 0.1997(4) 0.61682(17) 0.0518(7) Uani d . 1
H H8A 0.5508 0.2717 0.5560 0.078 Uiso calc R 1
H H8B 0.4482 0.1221 0.6098 0.078 Uiso calc R 1
H H8C 0.6026 0.0904 0.6345 0.078 Uiso calc R 1

loop_
_atom_site_aniso_label
_atom_site_aniso_U_11
_atom_site_aniso_U_22
_atom_site_aniso_U_33
_atom_site_aniso_U_12
_atom_site_aniso_U_13
_atom_site_aniso_U_23
S 0.0446(4) 0.0454(4) 0.0547(4) 0.0026(3) 0.0184(3) 0.0102(3)
N1 0.0345(10) 0.0313(10) 0.0384(10) 0.0019(8) 0.0071(8) -0.0027(8)
N2 0.0379(11) 0.0323(10) 0.0443(11) -0.0042(8) 0.0064(9) -0.0040(9)
C1 0.0350(12) 0.0332(12) 0.0396(13) 0.0068(11) 0.0026(10) 0.0050(10)
C2 0.0283(11) 0.0339(13) 0.0348(12) 0.0062(10) 0.0024(9) 0.0023(10)
C3 0.0365(12) 0.0356(13) 0.0478(14) -0.0024(11) 0.0043(11) -0.0016(11)
C4 0.0380(13) 0.0483(16) 0.0529(15) -0.0053(11) 0.0094(12) 0.0080(13)
C5 0.0425(13) 0.0601(16) 0.0383(13) 0.0015(13) 0.0104(11) 0.0021(12)
C6 0.0423(13) 0.0431(14) 0.0380(13) 0.0040(11) 0.0017(10) -0.0060(11)
C7 0.0302(12) 0.0330(12) 0.0358(12) 0.0021(10) 0.0019(10) 0.0020(10)
C8 0.0536(15) 0.0493(15) 0.0542(15) -0.0015(13) 0.0150(12) -0.0150(13)

loop_
_atom_type_symbol
_atom_type_description
_atom_type_scat_dispersion_real
_atom_type_scat_dispersion_imag
_atom_type_scat_source
C C 0.0033 0.0016 'International Tables Vol C Tables 4.2.6.8 and 6.1.1.4'
H H 0.0000 0.0000 'International Tables Vol C Tables 4.2.6.8 and 6.1.1.4'
N N 0.0061 0.0033 'International Tables Vol C Tables 4.2.6.8 and 6.1.1.4'
S S 0.1246 0.1234 'International Tables Vol C Tables 4.2.6.8 and 6.1.1.4'

loop_
_geom_angle_atom_site_label_1
_geom_angle_atom_site_label_2
_geom_angle_atom_site_label_3
_geom_angle
C1 N1 C2 109.71(17)
C1 N1 C8 124.88(18)
C2 N1 C8 125.34(18)
C1 N2 C7 110.71(18)
C1 N2 H2 124.6
C7 N2 H2 124.6
N2 C1 N1 106.62(18)
N2 C1 S 126.72(18)
N1 C1 S 126.65(17)
C3 C2 C7 121.86(19)
C3 C2 N1 131.46(19)
C7 C2 N1 106.66(17)
C2 C3 C4 116.6(2)
C2 C3 H3 121.7
C4 C3 H3 121.7
C5 C4 C3 121.7(2)
C5 C4 H4 119.2
C3 C4 H4 119.2
C4 C5 C6 121.6(2)
C4 C5 H5 119.2
C6 C5 H5 119.2
C7 C6 C5 116.8(2)
C7 C6 H6 121.6
C5 C6 H6 121.6
C6 C7 N2 132.5(2)
C6 C7 C2 121.3(2)
N2 C7 C2 106.21(17)
N1 C8 H8A 109.5
N1 C8 H8B 109.5
H8A C8 H8B 109.5
N1 C8 H8C 109.5
H8A C8 H8C 109.5
H8B C8 H8C 109.5

loop_
_geom_bond_atom_site_label_1
_geom_bond_atom_site_label_2
_geom_bond_distance
S C1 1.684(2)
N1 C1 1.361(3)
N1 C2 1.400(3)
N1 C8 1.453(3)
N2 C1 1.356(3)
N2 C7 1.389(3)
N2 H2 0.8600
C2 C3 1.383(3)
C2 C7 1.389(3)
C3 C4 1.387(3)
C3 H3 0.9300
C4 C5 1.384(3)
C4 H4 0.9300
C5 C6 1.386(3)
C5 H5 0.9300
C6 C7 1.386(3)
C6 H6 0.9300
C8 H8A 0.9600
C8 H8B 0.9600
C8 H8C 0.9600

loop_
_geom_hbond_atom_site_label_D
_geom_hbond_atom_site_label_H
_geom_hbond_atom_site_label_A
_geom_hbond_site_symmetry_A
_geom_hbond_distance_DH
_geom_hbond_distance_HA
_geom_hbond_distance_DA
_geom_hbond_angle_DHA
N2 H2 S 2_656 0.86 2.57 3.408(2) 166.3
C3 H3 Cg 2_546 0.93 2.74 3.464(3) 136

loop_
_geom_torsion_atom_site_label_1
_geom_torsion_atom_site_label_2
_geom_torsion_atom_site_label_3
_geom_torsion_atom_site_label_4
_geom_torsion
C7 N2 C1 N1 2.4(2)
C7 N2 C1 S -177.28(16)
C2 N1 C1 N2 -3.2(2)
C8 N1 C1 N2 179.79(19)
C2 N1 C1 S 176.50(15)
C8 N1 C1 S -0.5(3)
C1 N1 C2 C3 -175.6(2)
C8 N1 C2 C3 1.4(3)
C1 N1 C2 C7 2.8(2)
C8 N1 C2 C7 179.79(19)
C7 C2 C3 C4 0.6(3)
N1 C2 C3 C4 178.8(2)
C2 C3 C4 C5 0.9(3)
C3 C4 C5 C6 -0.7(4)
C4 C5 C6 C7 -1.0(3)
C5 C6 C7 N2 -177.1(2)
C5 C6 C7 C2 2.4(3)
C1 N2 C7 C6 178.9(2)
C1 N2 C7 C2 -0.7(2)
C3 C2 C7 C6 -2.3(3)
N1 C2 C7 C6 179.11(19)
C3 C2 C7 N2 177.32(19)
N1 C2 C7 N2 -1.2(2)

loop_
_cod_related_entry_id
_cod_related_entry_database
_cod_related_entry_code
1 ChemSpider 1251186
